data_2001371
loop_
_publ_author_name
'Zouari, R.'
'Salah, A. B.'
'Daoud, A.'
'Rothammel, W.'
'Burzlaff, H.'

_publ_section_title
;
 Structure of [NH~3~(C~2~H~5~)]~2~[Hg(CN)~2~Cl~2~]
;
_journal_issue 9
_journal_name_full 'Acta Crystallographica Section C'
_journal_page_first 1596
_journal_page_last 1598
_journal_paper_doi 10.1107/S0108270193002124
_journal_volume 49
_journal_year 1993
_chemical_formula_moiety '(C2 H8 N)2,C2 Cl2 Hg N2'
_chemical_formula_sum 'C6 H16 Cl2 Hg N4'
_chemical_formula_weight 415.72
_symmetry_cell_setting monoclinic
_symmetry_space_group_name_Hall '-A 2ya'
_symmetry_space_group_name_H-M 'A 1 2/a 1'
_atom_type_scat_source 'International Tables (1962, Vol. III)'
_cell_angle_alpha 90
_cell_angle_beta 95.210(10)
_cell_angle_gamma 90
_cell_formula_units_Z 4
_cell_length_a 16.3200(10)
_cell_length_b 9.1530(10)
_cell_length_c 8.6490(10)
_cell_measurement_reflns_used 46
_cell_measurement_temperature 293
_cell_measurement_theta_max 11.7
_cell_measurement_theta_min 8.4
_cell_volume 1286.6(2)
_diffrn_measurement_device 'PW 1100 (modified)'
_diffrn_measurement_method \w-2\q
_diffrn_radiation_type MoK\a~1~
_diffrn_radiation_wavelength 0.70926
_diffrn_reflns_av_R_equivalents 0.031
_diffrn_reflns_limit_h_max 19
_diffrn_reflns_limit_h_min -19
_diffrn_reflns_limit_k_max 10
_diffrn_reflns_limit_k_min -10
_diffrn_reflns_limit_l_max 10
_diffrn_reflns_limit_l_min -10
_diffrn_reflns_number 4325
_diffrn_reflns_theta_max 24.5
_diffrn_standards_decay_% '1.00-0.93 mean 0.95'
_diffrn_standards_interval_count 100
_diffrn_standards_number 6
_exptl_absorpt_coefficient_mu 12.35
_exptl_absorpt_correction_T_max 14.81
_exptl_absorpt_correction_T_min 6.32
_exptl_absorpt_correction_type 'analytical integration'
_exptl_crystal_colour Colorless
_exptl_crystal_density_diffrn 2.146
_exptl_crystal_description 'Tetragonal columns'
_exptl_crystal_size_max 0.33
_exptl_crystal_size_mid 0.20
_exptl_crystal_size_min 0.20
_refine_diff_density_max 3.19
_refine_diff_density_min -1.54
_refine_ls_extinction_coef 24E2(3)
_refine_ls_goodness_of_fit_obs 2.54
_refine_ls_hydrogen_treatment noref
_refine_ls_number_parameters 62
_refine_ls_number_reflns 1079
_refine_ls_R_factor_obs 0.0390
_refine_ls_shift/esd_max 0.00
_refine_ls_structure_factor_coef F
_refine_ls_weighting_details 'w = 1/\s^2^(F)'
_refine_ls_weighting_scheme calc
_refine_ls_wR_factor_obs 0.0392
_reflns_number_observed 1079
_reflns_number_total 1079
_cod_data_source_file sh1015.cif
_cod_data_source_block sh1015_structure_1_of_1
_cod_depositor_comments
;
The following automatic conversions were performed:

'_refine_ls_weighting_scheme' value '1/\s^2^(F)' was changed to
'calc'. New tag '_refine_ls_weighting_details' was created. The value
of the new tag was set to 'w = 1/\s^2^(F)'.

Automatic conversion script
Id: cif_fix_values 3143 2015-03-26 13:38:13Z robertas 
;
_cod_original_cell_volume 1287
_cod_database_code 2001371

loop_
_atom_site_label
_atom_site_fract_x
_atom_site_fract_y
_atom_site_fract_z
_atom_site_U_iso_or_equiv
Hg 0.25000 0.18949(5) 0.00000 0.0417
Cl 0.23740(10) 0.3981(2) 0.2493(2) 0.0476
C1 0.3757(5) 0.1674(8) 0.0460(10) 0.0443
N1 0.4435(4) 0.1550(10) 0.0699(9) 0.0588
N2 0.3824(4) 0.3005(8) 0.4920(10) 0.0571
C2 0.3828(6) 0.1430(10) 0.5010(10) 0.0674
C3 0.4381(6) 0.0890(10) 0.6400(10) 0.0629
H1 0.34223 0.33238 0.41896 0.060(10)
H2 0.37229 0.33864 0.58706 0.060(10)
H3 0.43253 0.33263 0.46588 0.060(10)
H4 0.43216 -.01514 0.63010 0.060(10)
H5 0.32518 0.10638 0.51150 0.060(10)
H6 0.40355 0.10112 0.40403 0.060(10)
H7 0.49337 0.12186 0.63158 0.060(10)
H8 0.41884 0.12661 0.73365 0.060(10)

loop_
_geom_angle_atom_site_label_1
_geom_angle_atom_site_label_2
_geom_angle_atom_site_label_3
_geom_angle
_geom_angle_publ_flag
C1 Hg Cl 93.3(3) no
Hg C1 N1 179.6(8) no
N2 C2 C3 111.5(8) no

loop_
_geom_bond_atom_site_label_1
_geom_bond_atom_site_label_2
_geom_bond_distance
_geom_bond_publ_flag
Hg Cl 2.9010(10) no
Hg C1 2.065(4) no
Hg N1 3.176(4) no
C1 N1 1.111(6) no
C2 N2 1.444(7) no
C2 C3 1.518(7) no
H1 N2 0.920(10) no
H2 N2 0.920(10) no
H3 N2 0.920(10) no
